data_7711440
loop_
_publ_author_name
'Sirenko, Valerii Y.'
'Kucheriv, Olesia I.'
'Gumienna-Kontecka, Elzbieta'
'Shova, Sergiu'
'Gural'skiy, Il'ya A.'

_publ_section_title
;
 Chiral 2D organic-inorganic hybrid perovskites based upon L-histidine
;
_journal_name_full 'Dalton Transactions'
_journal_paper_doi 10.1039/D2DT03025J
_journal_year 2022
_chemical_absolute_configuration syn
_chemical_formula_moiety 'I4 Pb, 2(C6 H10 N3 O2), H0.44 O0.22'
_chemical_formula_sum 'C12 H20.44 I4 N6 O4.22 Pb'
_chemical_formula_weight 1031.09
_space_group_crystal_system orthorhombic
_space_group_IT_number 20
_space_group_name_Hall 'C 2c 2'
_space_group_name_H-M_alt 'C 2 2 21'
_atom_sites_solution_hydrogens mixed
_atom_sites_solution_primary dual
_audit_creation_date 2022-08-22
_audit_creation_method
;
Olex2 1.5
(compiled 2022.04.07 svn.rca3783a0 for OlexSys, GUI svn.r6498)
;
_audit_update_record
;
2022-09-16 deposited with the CCDC.	2022-10-05 downloaded from the CCDC.
;
_cell_angle_alpha 90
_cell_angle_beta 90
_cell_angle_gamma 90
_cell_formula_units_Z 4
_cell_length_a 8.3053(15)
_cell_length_b 9.5330(18)
_cell_length_c 30.667(6)
_cell_measurement_reflns_used 1352
_cell_measurement_temperature 293(2)
_cell_measurement_theta_max 25.8380
_cell_measurement_theta_min 2.6240
_cell_volume 2428.0(8)
_computing_cell_refinement 'CrysAlisPro 1.171.41.115a (Rigaku OD, 2021)'
_computing_data_collection 'CrysAlisPro 1.171.41.115a (Rigaku OD, 2021)'
_computing_data_reduction 'CrysAlisPro 1.171.41.115a (Rigaku OD, 2021)'
_computing_molecular_graphics 'Olex2 1.5 (Dolomanov et al., 2009)'
_computing_publication_material 'Olex2 1.5 (Dolomanov et al., 2009)'
_computing_structure_refinement 'SHELXL 2018/3 (Sheldrick, 2015)'
_computing_structure_solution 'SHELXT 2018/2 (Sheldrick, 2018)'
_diffrn_ambient_temperature 293(2)
_diffrn_detector 'CCD plate'
_diffrn_detector_area_resol_mean 16.1593
_diffrn_detector_type Eos
_diffrn_measured_fraction_theta_full 0.998
_diffrn_measured_fraction_theta_max 0.855
_diffrn_measurement_details
;
List of Runs (angles in degrees, time in seconds):

  # Type    Start    End  Width  t~exp~   \w     \q     \k     \f   Frames
#--------------------------------------------------------------------------
  1  \w    -42.00  14.00   1.00  100.00    --  -15.13 107.00   5.00   56
  2  \w      8.00  86.00   1.00  100.00    --   17.71  28.00 167.00   78
  3  \w     -8.00  54.00   1.00  100.00    --   17.71 -99.00   0.00   62
  4  \w     -2.00  37.00   1.00  100.00    --   17.71  77.00-120.00   39
;
_diffrn_measurement_device 'four-circle diffractometer'
_diffrn_measurement_device_type 'Xcalibur, Eos'
_diffrn_measurement_method '\w scans'
_diffrn_orient_matrix_type 'CrysAlisPro convention (1999,Acta A55,543-557)'
_diffrn_orient_matrix_UB_11 0.0602789000
_diffrn_orient_matrix_UB_12 0.0526138000
_diffrn_orient_matrix_UB_13 0.0010323000
_diffrn_orient_matrix_UB_21 0.0554602000
_diffrn_orient_matrix_UB_22 -0.0496076000
_diffrn_orient_matrix_UB_23 0.0084676000
_diffrn_orient_matrix_UB_31 0.0248047000
_diffrn_orient_matrix_UB_32 -0.0170540000
_diffrn_orient_matrix_UB_33 -0.0214891000
_diffrn_radiation_monochromator graphite
_diffrn_radiation_probe x-ray
_diffrn_radiation_type 'Mo K\a'
_diffrn_radiation_wavelength 0.71073
_diffrn_reflns_av_R_equivalents 0.0649
_diffrn_reflns_av_unetI/netI 0.1008
_diffrn_reflns_Laue_measured_fraction_full 0.998
_diffrn_reflns_Laue_measured_fraction_max 0.855
_diffrn_reflns_limit_h_max 10
_diffrn_reflns_limit_h_min -8
_diffrn_reflns_limit_k_max 11
_diffrn_reflns_limit_k_min -7
_diffrn_reflns_limit_l_max 42
_diffrn_reflns_limit_l_min -40
_diffrn_reflns_number 6398
_diffrn_reflns_point_group_measured_fraction_full 0.999
_diffrn_reflns_point_group_measured_fraction_max 0.825
_diffrn_reflns_theta_full 25.242
_diffrn_reflns_theta_max 29.448
_diffrn_reflns_theta_min 2.657
_diffrn_source 'fine-focus sealed X-ray tube'
_diffrn_source_type 'Enhance (Mo) X-ray Source'
_exptl_absorpt_coefficient_mu 12.063
_exptl_absorpt_correction_T_max 1.00000
_exptl_absorpt_correction_T_min 0.64977
_exptl_absorpt_correction_type multi-scan
_exptl_absorpt_process_details
;
CrysAlisPro 1.171.41.115a (Rigaku Oxford Diffraction, 2021)
Empirical absorption correction using spherical harmonics,
implemented in SCALE3 ABSPACK scaling algorithm.
;
_exptl_crystal_colour 'clear light red'
_exptl_crystal_density_diffrn 2.821
_exptl_crystal_description prism
_exptl_crystal_F_000 1849
_exptl_crystal_size_max 0.04
_exptl_crystal_size_mid 0.04
_exptl_crystal_size_min 0.02
_refine_diff_density_max 1.921
_refine_diff_density_min -1.472
_refine_diff_density_rms 0.248
_refine_ls_abs_structure_details
;
 Flack x determined using 503 quotients [(I+)-(I-)]/[(I+)+(I-)]
 (Parsons, Flack and Wagner, Acta Cryst. B69 (2013) 249-259).
;
_refine_ls_abs_structure_Flack -0.011(17)
_refine_ls_extinction_method none
_refine_ls_goodness_of_fit_ref 0.984
_refine_ls_hydrogen_treatment constr
_refine_ls_matrix_type full
_refine_ls_number_parameters 105
_refine_ls_number_reflns 2787
_refine_ls_number_restraints 29
_refine_ls_restrained_S_all 0.989
_refine_ls_R_factor_all 0.1001
_refine_ls_R_factor_gt 0.0524
_refine_ls_shift/su_max 0.000
_refine_ls_shift/su_mean 0.000
_refine_ls_structure_factor_coef Fsqd
_refine_ls_weighting_details 'w=1/[\s^2^(Fo^2^)] where P=(Fo^2^+2Fc^2^)/3'
_refine_ls_weighting_scheme calc
_refine_ls_wR_factor_gt 0.0654
_refine_ls_wR_factor_ref 0.0794
_reflns_Friedel_coverage 0.706
_reflns_Friedel_fraction_full 0.999
_reflns_Friedel_fraction_max 0.787
_reflns_number_gt 1752
_reflns_number_total 2787
_reflns_threshold_expression 'I > 2\s(I)'
_cod_data_source_file d2dt03025j2.cif
_cod_data_source_block shi_5165_ilgu_autored
_cod_database_code 7711440
_shelx_shelxl_version_number 2018/3
_chemical_oxdiff_formula C10H10N2O4Pb1I2
_chemical_oxdiff_usercomment SV354
_shelx_space_group_comment
;
The symmetry employed for this shelxl refinement is uniquely defined
by the following loop, which should always be used as a source of
symmetry information in preference to the above space-group names.
They are only intended as comments.
;
_shelx_estimated_absorpt_t_max 0.794
_shelx_estimated_absorpt_t_min 0.644
_olex2_refinement_description
;
1. Restrained distances
 C6-C4 = N3-C6 = N3-C5 = N2-C5 = N2-C4
 1.35 with sigma of 0.02
2. Uiso/Uaniso restraints and constraints
Uanis(O3) \\sim Ueq, Uanis(N3) \\sim Ueq, Uanis(C6) \\sim Ueq, Uanis(C4) \\sim
Ueq: with sigma of 0.01 and sigma for terminal atoms of 0.02
Uanis(C4) = Uanis(N2) = Uanis(C5) = Uanis(N3) = Uanis(C6)
3. Others
 Fixed Sof: O3(0.11) H3C(0.22)
4.a Riding coordinates:
 O1(H1), O3(H3C)
4.b Ternary CH refined with riding coordinates:
 C2(H2)
4.c Secondary CH2 refined with riding coordinates:
 C3(H3A,H3B)
4.d Aromatic/amide H refined with riding coordinates:
 N3(H3), C5(H5), C6(H6)
4.e Idealised Me refined as rotating group:
 N1(H1A,H1B,H1C)
;
_olex2_submission_special_instructions 'No special instructions were received'
_oxdiff_exptl_absorpt_empirical_details
;
Empirical correction (ABSPACK) includes:
- Absorption correction using spherical harmonics
- Frame scaling
;
_oxdiff_exptl_absorpt_empirical_full_max 1.272
_oxdiff_exptl_absorpt_empirical_full_min 0.760

loop_
_space_group_symop_operation_xyz
'x, y, z'
'-x, -y, z+1/2'
'-x, y, -z+1/2'
'x, -y, -z'
'x+1/2, y+1/2, z'
'-x+1/2, -y+1/2, z+1/2'
'-x+1/2, y+1/2, -z+1/2'
'x+1/2, -y+1/2, -z'

loop_
_atom_site_label
_atom_site_type_symbol
_atom_site_fract_x
_atom_site_fract_y
_atom_site_fract_z
_atom_site_U_iso_or_equiv
_atom_site_adp_type
_atom_site_occupancy
_atom_site_site_symmetry_order
_atom_site_calc_flag
_atom_site_refinement_flags_posn
_atom_site_refinement_flags_adp
_atom_site_refinement_flags_occupancy
_atom_site_disorder_assembly
_atom_site_disorder_group
Pb1 Pb 1.09217(9) 0.500000 0.500000 0.0261(2) Uani 1 2 d S T P . .
I2 I 1.34977(13) 0.25755(12) 0.50090(9) 0.0496(3) Uani 1 1 d . . . . .
I1 I 1.09908(15) 0.5009(3) 0.39523(3) 0.0531(4) Uani 1 1 d . . . . .
N1 N 0.9011(18) 0.3871(15) 0.2965(4) 0.035(4) Uani 1 1 d . . . . .
H1A H 0.869868 0.449494 0.276657 0.042 Uiso 1 1 calc R U . . .
H1B H 0.991481 0.345808 0.287720 0.042 Uiso 1 1 calc R U . . .
H1C H 0.918454 0.430511 0.321802 0.042 Uiso 1 1 calc R U . . .
O1 O 0.8283(18) 0.2302(16) 0.2267(4) 0.059(5) Uani 1 1 d . . . . .
H1 H 0.810882 0.180569 0.205607 0.088 Uiso 1 1 d R U . . .
C2 C 0.772(2) 0.2788(19) 0.3023(5) 0.033(5) Uani 1 1 d . . . . .
H2 H 0.800744 0.219362 0.327202 0.039 Uiso 1 1 calc R U . . .
O2 O 0.681(2) 0.0806(15) 0.2647(4) 0.081(6) Uani 1 1 d . . . . .
C1 C 0.759(3) 0.184(2) 0.2607(7) 0.042(6) Uani 1 1 d . . . . .
O3 O 0.701(7) 0.500000 0.500000 0.032(14) Uani 0.22 2 d S TU P . .
H3C H 0.761556 0.429850 0.504670 0.048 Uiso 0.22 1 d R U P . .
C4 C 0.605(4) 0.429(2) 0.3535(7) 0.052(2) Uani 1 1 d D U . . .
N2 N 0.631(3) 0.574(2) 0.3501(5) 0.052(2) Uani 1 1 d D . . . .
N3 N 0.5979(18) 0.5239(17) 0.4164(4) 0.052(2) Uani 1 1 d D U . . .
H3 H 0.586553 0.533930 0.444145 0.062 Uiso 1 1 calc R U . . .
C5 C 0.623(3) 0.625(2) 0.3915(6) 0.052(2) Uani 1 1 d D . . . .
H5 H 0.634965 0.718471 0.399658 0.062 Uiso 1 1 calc R U . . .
C3 C 0.608(2) 0.350(2) 0.3118(6) 0.039(5) Uani 1 1 d . . . . .
H3A H 0.582065 0.413368 0.288078 0.047 Uiso 1 1 calc R U . . .
H3B H 0.524663 0.278350 0.312709 0.047 Uiso 1 1 calc R U . . .
C6 C 0.589(3) 0.394(2) 0.3961(7) 0.052(2) Uani 1 1 d D U . . .
H6 H 0.576251 0.305762 0.408503 0.062 Uiso 1 1 calc R U . . .

loop_
_atom_site_aniso_label
_atom_site_aniso_U_11
_atom_site_aniso_U_22
_atom_site_aniso_U_33
_atom_site_aniso_U_23
_atom_site_aniso_U_13
_atom_site_aniso_U_12
Pb1 0.0237(4) 0.0201(4) 0.0345(4) -0.0005(11) 0.000 0.000
I2 0.0428(6) 0.0467(7) 0.0593(7) -0.0062(13) -0.0066(15) 0.0245(5)
I1 0.0774(8) 0.0525(8) 0.0295(5) 0.0009(14) -0.0091(6) -0.0108(19)
N1 0.046(10) 0.033(10) 0.025(8) -0.011(7) -0.003(8) -0.003(8)
O1 0.083(13) 0.061(11) 0.032(8) -0.014(8) 0.018(8) -0.041(10)
C2 0.055(13) 0.025(12) 0.019(9) -0.006(8) 0.002(9) -0.006(10)
O2 0.147(17) 0.051(10) 0.044(9) -0.010(8) 0.005(10) -0.057(11)
C1 0.067(16) 0.019(12) 0.039(13) -0.015(10) 0.003(12) 0.003(11)
O3 0.04(2) 0.04(2) 0.02(2) 0.00(3) 0.000 0.000
C4 0.068(5) 0.040(4) 0.047(4) -0.020(5) 0.000(4) 0.006(5)
N2 0.068(5) 0.040(4) 0.047(4) -0.020(5) 0.000(4) 0.006(5)
N3 0.068(5) 0.040(4) 0.047(4) -0.020(5) 0.000(4) 0.006(5)
C5 0.068(5) 0.040(4) 0.047(4) -0.020(5) 0.000(4) 0.006(5)
C3 0.027(11) 0.045(13) 0.046(11) -0.003(10) 0.003(10) 0.006(10)
C6 0.068(5) 0.040(4) 0.047(4) -0.020(5) 0.000(4) 0.006(5)

loop_
_atom_type_symbol
_atom_type_description
_atom_type_scat_dispersion_real
_atom_type_scat_dispersion_imag
_atom_type_scat_source
C C 0.0033 0.0016 'International Tables Vol C Tables 4.2.6.8 and 6.1.1.4'
H H 0.0000 0.0000 'International Tables Vol C Tables 4.2.6.8 and 6.1.1.4'
I I -0.4742 1.8119 'International Tables Vol C Tables 4.2.6.8 and 6.1.1.4'
N N 0.0061 0.0033 'International Tables Vol C Tables 4.2.6.8 and 6.1.1.4'
O O 0.0106 0.0060 'International Tables Vol C Tables 4.2.6.8 and 6.1.1.4'
Pb Pb -3.3944 10.1111 'International Tables Vol C Tables 4.2.6.8 and 6.1.1.4'

loop_
_geom_angle_atom_site_label_1
_geom_angle_atom_site_label_2
_geom_angle_atom_site_label_3
_geom_angle
_geom_angle_site_symmetry_1
_geom_angle_site_symmetry_3
_geom_angle_publ_flag
I2 Pb1 I2 94.43(5) 4_566 . ?
I2 Pb1 I2 82.145(15) 4_566 5_455 ?
I2 Pb1 I2 176.42(5) . 5_455 ?
I2 Pb1 I2 82.144(15) . 8_456 ?
I2 Pb1 I2 176.42(5) 4_566 8_456 ?
I2 Pb1 I2 101.30(5) 8_456 5_455 ?
I2 Pb1 I1 89.91(6) 4_566 4_566 ?
I2 Pb1 I1 91.03(6) 8_456 4_566 ?
I2 Pb1 I1 88.70(6) 4_566 . ?
I2 Pb1 I1 89.91(6) . . ?
I2 Pb1 I1 90.27(6) 5_455 4_566 ?
I2 Pb1 I1 88.70(6) . 4_566 ?
I2 Pb1 I1 90.27(6) 8_456 . ?
I2 Pb1 I1 91.03(6) 5_455 . ?
I1 Pb1 I1 177.95(5) 4_566 . ?
Pb1 I2 Pb1 176.42(5) . 5_545 ?
Pb1 I2 H3C 114.8(15) . 8_556 ?
Pb1 I2 H3C 61.7(15) 5_545 8_556 ?
H1A N1 H1B 109.5 . . ?
H1A N1 H1C 109.5 . . ?
H1B N1 H1C 109.5 . . ?
C2 N1 H1A 109.5 . . ?
C2 N1 H1B 109.5 . . ?
C2 N1 H1C 109.5 . . ?
C1 O1 H1 111.9 . . ?
N1 C2 H2 108.6 . . ?
N1 C2 C1 110.5(14) . . ?
N1 C2 C3 110.5(15) . . ?
C1 C2 H2 108.6 . . ?
C3 C2 H2 108.6 . . ?
C3 C2 C1 110.1(16) . . ?
O1 C1 C2 116.1(17) . . ?
O2 C1 O1 128(2) . . ?
O2 C1 C2 115.6(19) . . ?
H3C O3 H3C 107.7 . 4_566 ?
N2 C4 C3 116(2) . . ?
C6 C4 N2 109(2) . . ?
C6 C4 C3 135(2) . . ?
C5 N2 C4 106(2) . . ?
C5 N3 H3 122.5 . . ?
C5 N3 C6 114.9(14) . . ?
C6 N3 H3 122.5 . . ?
N2 C5 H5 126.2 . . ?
N3 C5 N2 107.5(18) . . ?
N3 C5 H5 126.2 . . ?
C2 C3 H3A 108.9 . . ?
C2 C3 H3B 108.9 . . ?
C4 C3 C2 113.5(18) . . ?
C4 C3 H3A 108.9 . . ?
C4 C3 H3B 108.9 . . ?
H3A C3 H3B 107.7 . . ?
C4 C6 N3 101.9(18) . . ?
C4 C6 H6 129.0 . . ?
N3 C6 H6 129.0 . . ?

loop_
_geom_bond_atom_site_label_1
_geom_bond_atom_site_label_2
_geom_bond_distance
_geom_bond_site_symmetry_2
_geom_bond_publ_flag
Pb1 I2 3.1496(13) 4_566 ?
Pb1 I2 3.1496(12) . ?
Pb1 I2 3.1752(12) 8_456 ?
Pb1 I2 3.1752(12) 5_455 ?
Pb1 I1 3.2133(11) 4_566 ?
Pb1 I1 3.2134(11) . ?
I2 H3C 1.94(2) 8_556 ?
N1 H1A 0.8900 . ?
N1 H1B 0.8900 . ?
N1 H1C 0.8900 . ?
N1 C2 1.50(2) . ?
O1 H1 0.8143 . ?
O1 C1 1.27(2) . ?
C2 H2 0.9800 . ?
C2 C1 1.57(2) . ?
C2 C3 1.55(2) . ?
O2 C1 1.19(2) . ?
O3 H3C 0.8469 . ?
O3 H3C 0.8469 4_566 ?
C4 N2 1.397(16) . ?
C4 C3 1.48(2) . ?
C4 C6 1.357(18) . ?
N2 C5 1.360(16) . ?
N3 H3 0.8600 . ?
N3 C5 1.250(17) . ?
N3 C6 1.387(18) . ?
C5 H5 0.9300 . ?
C3 H3A 0.9700 . ?
C3 H3B 0.9700 . ?
C6 H6 0.9300 . ?

loop_
_geom_torsion_atom_site_label_1
_geom_torsion_atom_site_label_2
_geom_torsion_atom_site_label_3
_geom_torsion_atom_site_label_4
_geom_torsion
_geom_torsion_site_symmetry_1
_geom_torsion_site_symmetry_2
_geom_torsion_site_symmetry_3
_geom_torsion_site_symmetry_4
_geom_torsion_publ_flag
N1 C2 C1 O1 -15(3) . . . . ?
N1 C2 C1 O2 167.3(19) . . . . ?
N1 C2 C3 C4 -64(2) . . . . ?
C1 C2 C3 C4 173.8(17) . . . . ?
C4 N2 C5 N3 1(3) . . . . ?
N2 C4 C3 C2 97(3) . . . . ?
N2 C4 C6 N3 3(3) . . . . ?
C5 N3 C6 C4 -3(3) . . . . ?
C3 C2 C1 O1 107(2) . . . . ?
C3 C2 C1 O2 -70(2) . . . . ?
C3 C4 N2 C5 179.9(19) . . . . ?
C3 C4 C6 N3 180(3) . . . . ?
C6 C4 N2 C5 -3(4) . . . . ?
C6 C4 C3 C2 -79(4) . . . . ?
C6 N3 C5 N2 1(3) . . . . ?
